data_1568971
loop_
_publ_author_name
'Xiao, Yuanjiu'
'Tang, Lei'
'Xu, Tong-Tong'
'Sheng, Jiang-Yi-Hui'
'Zhou, Zhongyan'
'Yue, Lei'
'Wang, Guoqiang'
'Oestreich, Martin'
'Feng, Jian-Jun'

_publ_section_title
;
 Atom-economic and stereoselective catalytic synthesis of fully
 substituted enol esters/carbonates of amides in acyclic systems enabled
 by boron Lewis acid catalysis.
;
_journal_issue 21
_journal_name_full 'Chemical science'
_journal_page_first 5608
_journal_page_last 5618
_journal_paper_doi 10.1039/d3sc01394d
_journal_volume 14
_journal_year 2023
_chemical_formula_sum 'C31 H24 F N O4'
_chemical_formula_weight 493.51
_chemical_name_systematic '(Z)-1-(2-oxooxazolidin-3-yl)-2,3,3-triphenylprop-1-en-1-yl 4-fluorobenzoate'
_space_group_crystal_system orthorhombic
_space_group_IT_number 19
_space_group_name_Hall 'P 2ac 2ab'
_space_group_name_H-M_alt 'P 21 21 21'
_atom_sites_solution_hydrogens geom
_audit_creation_method SHELXL-2018/3
_audit_update_record
;
2023-01-17 deposited with the CCDC.	2023-04-21 downloaded from the CCDC.
;
_cell_angle_alpha 90
_cell_angle_beta 90
_cell_angle_gamma 90
_cell_formula_units_Z 4
_cell_length_a 9.7830(18)
_cell_length_b 10.941(2)
_cell_length_c 22.744(4)
_cell_measurement_temperature 150(2)
_cell_volume 2434.4(8)
_computing_structure_refinement 'SHELXL-2018/3 (Sheldrick, 2018)'
_diffrn_ambient_temperature 150(2)
_diffrn_measured_fraction_theta_full 0.999
_diffrn_measured_fraction_theta_max 0.998
_diffrn_radiation_type MoK\a
_diffrn_radiation_wavelength 0.71073
_diffrn_reflns_av_R_equivalents 0.2130
_diffrn_reflns_av_unetI/netI 0.0849
_diffrn_reflns_Laue_measured_fraction_full 0.999
_diffrn_reflns_Laue_measured_fraction_max 0.998
_diffrn_reflns_limit_h_max 15
_diffrn_reflns_limit_h_min -15
_diffrn_reflns_limit_k_max 17
_diffrn_reflns_limit_k_min -17
_diffrn_reflns_limit_l_max 29
_diffrn_reflns_limit_l_min -36
_diffrn_reflns_number 65059
_diffrn_reflns_point_group_measured_fraction_full 0.999
_diffrn_reflns_point_group_measured_fraction_max 0.998
_diffrn_reflns_theta_full 25.242
_diffrn_reflns_theta_max 34.960
_diffrn_reflns_theta_min 2.066
_exptl_absorpt_coefficient_mu 0.094
_exptl_crystal_density_diffrn 1.347
_exptl_crystal_F_000 1032
_exptl_crystal_size_max 0.230
_exptl_crystal_size_mid 0.200
_exptl_crystal_size_min 0.200
_refine_diff_density_max 0.540
_refine_diff_density_min -0.364
_refine_diff_density_rms 0.075
_refine_ls_abs_structure_details
;
 Flack x determined using 2696 quotients [(I+)-(I-)]/[(I+)+(I-)]
 (Parsons, Flack and Wagner, Acta Cryst. B69 (2013) 249-259).
;
_refine_ls_abs_structure_Flack 0.5(6)
_refine_ls_extinction_coef 0.028(5)
_refine_ls_extinction_expression Fc^*^=kFc[1+0.001xFc^2^\l^3^/sin(2\q)]^-1/4^
_refine_ls_extinction_method 'SHELXL-2018/3 (Sheldrick 2018)'
_refine_ls_goodness_of_fit_ref 1.082
_refine_ls_hydrogen_treatment constr
_refine_ls_matrix_type full
_refine_ls_number_parameters 335
_refine_ls_number_reflns 10667
_refine_ls_number_restraints 0
_refine_ls_restrained_S_all 1.082
_refine_ls_R_factor_all 0.0920
_refine_ls_R_factor_gt 0.0714
_refine_ls_shift/su_max 0.001
_refine_ls_shift/su_mean 0.000
_refine_ls_structure_factor_coef Fsqd
_refine_ls_weighting_details 'w=1/[\s^2^(Fo^2^)+(0.1113P)^2^+0.1431P] where P=(Fo^2^+2Fc^2^)/3'
_refine_ls_weighting_scheme calc
_refine_ls_wR_factor_gt 0.1716
_refine_ls_wR_factor_ref 0.1980
_reflns_Friedel_coverage 0.806
_reflns_Friedel_fraction_full 0.999
_reflns_Friedel_fraction_max 0.997
_reflns_number_gt 8426
_reflns_number_total 10667
_reflns_threshold_expression 'I > 2\s(I)'
_cod_data_source_file d3sc01394d2.cif
_cod_data_source_block p2
_cod_depositor_comments 'Adding full bibliography for 1568970--1568971.cif.'
_cod_database_code 1568971
_shelx_shelxl_version_number 2018/3
_shelx_space_group_comment
;
The symmetry employed for this shelxl refinement is uniquely defined
by the following loop, which should always be used as a source of
symmetry information in preference to the above space-group names.
They are only intended as comments.
;
_shelx_estimated_absorpt_t_min 0.979
_shelx_estimated_absorpt_t_max 0.981

loop_
_space_group_symop_operation_xyz
'x, y, z'
'-x+1/2, -y, z+1/2'
'x+1/2, -y+1/2, -z'
'-x, y+1/2, -z+1/2'

loop_
_atom_site_label
_atom_site_type_symbol
_atom_site_fract_x
_atom_site_fract_y
_atom_site_fract_z
_atom_site_U_iso_or_equiv
_atom_site_adp_type
_atom_site_occupancy
_atom_site_site_symmetry_order
_atom_site_calc_flag
_atom_site_refinement_flags_posn
_atom_site_refinement_flags_adp
_atom_site_refinement_flags_occupancy
_atom_site_disorder_assembly
_atom_site_disorder_group
O3 O 0.26504(14) 0.67752(13) 0.18878(7) 0.0195(3) Uani 1 1 d . . . . .
N1 N 0.14489(19) 0.53900(15) 0.25009(8) 0.0202(3) Uani 1 1 d . . . . .
C7 C 0.00707(18) 0.43576(16) 0.14597(8) 0.0170(3) Uani 1 1 d . . . . .
H7 H 0.018463 0.395837 0.185214 0.020 Uiso 1 1 calc R U . . .
C1 C -0.14137(18) 0.48107(16) 0.14345(8) 0.0171(3) Uani 1 1 d . . . . .
C14 C 0.11125(18) 0.53965(16) 0.14378(8) 0.0175(3) Uani 1 1 d . . . . .
C6 C -0.1770(2) 0.60257(17) 0.15392(9) 0.0192(3) Uani 1 1 d . . . . .
H6 H -0.107164 0.661462 0.160281 0.023 Uiso 1 1 calc R U . . .
O2 O 0.1781(2) 0.42040(16) 0.32810(8) 0.0298(4) Uani 1 1 d . . . . .
C21 C 0.16703(19) 0.58339(16) 0.19302(9) 0.0178(3) Uani 1 1 d . . . . .
C15 C 0.15624(19) 0.59220(17) 0.08625(9) 0.0196(3) Uani 1 1 d . . . . .
O4 O 0.10546(18) 0.81812(15) 0.21381(9) 0.0284(3) Uani 1 1 d . . . . .
F1 F 0.61015(19) 1.14052(15) 0.13310(10) 0.0448(5) Uani 1 1 d . . . . .
C25 C 0.2188(2) 0.79421(17) 0.19545(9) 0.0198(3) Uani 1 1 d . . . . .
C27 C 0.4125(2) 0.86239(18) 0.13118(11) 0.0250(4) Uani 1 1 d . . . . .
H27 H 0.408487 0.786799 0.110700 0.030 Uiso 1 1 calc R U . . .
C2 C -0.2474(2) 0.39589(18) 0.13557(10) 0.0220(3) Uani 1 1 d . . . . .
H2 H -0.225533 0.312548 0.128553 0.026 Uiso 1 1 calc R U . . .
C8 C 0.04210(19) 0.33837(16) 0.10007(9) 0.0181(3) Uani 1 1 d . . . . .
C26 C 0.3229(2) 0.88500(17) 0.17780(9) 0.0198(3) Uani 1 1 d . . . . .
C5 C -0.3145(2) 0.63908(18) 0.15519(10) 0.0226(3) Uani 1 1 d . . . . .
H5 H -0.336949 0.722544 0.161437 0.027 Uiso 1 1 calc R U . . .
C9 C 0.1406(2) 0.25010(18) 0.11421(10) 0.0227(3) Uani 1 1 d . . . . .
H9 H 0.182407 0.251142 0.151914 0.027 Uiso 1 1 calc R U . . .
C29 C 0.5130(2) 1.0571(2) 0.14743(13) 0.0292(4) Uani 1 1 d . . . . .
C4 C -0.4180(2) 0.5533(2) 0.14733(10) 0.0241(4) Uani 1 1 d . . . . .
H4 H -0.511156 0.577758 0.148405 0.029 Uiso 1 1 calc R U . . .
C23 C 0.0868(3) 0.5156(2) 0.34767(10) 0.0277(4) Uani 1 1 d . . . . .
H23A H 0.127011 0.560477 0.381289 0.033 Uiso 1 1 calc R U . . .
H23B H -0.001865 0.480504 0.360089 0.033 Uiso 1 1 calc R U . . .
C10 C 0.1780(3) 0.1607(2) 0.07350(11) 0.0283(4) Uani 1 1 d . . . . .
H10 H 0.244901 0.101364 0.083539 0.034 Uiso 1 1 calc R U . . .
C28 C 0.5073(3) 0.9505(2) 0.11484(13) 0.0302(5) Uani 1 1 d . . . . .
H28 H 0.566426 0.937966 0.082264 0.036 Uiso 1 1 calc R U . . .
C3 C -0.3840(2) 0.4317(2) 0.13790(11) 0.0254(4) Uani 1 1 d . . . . .
H3 H -0.454191 0.372627 0.133010 0.030 Uiso 1 1 calc R U . . .
C24 C 0.2094(2) 0.43552(19) 0.27058(10) 0.0245(4) Uani 1 1 d . . . . .
C13 C -0.0160(2) 0.3370(2) 0.04422(10) 0.0247(4) Uani 1 1 d . . . . .
H13 H -0.081022 0.397628 0.033637 0.030 Uiso 1 1 calc R U . . .
C31 C 0.3282(3) 0.99542(18) 0.20806(10) 0.0256(4) Uani 1 1 d . . . . .
H31 H 0.265065 1.010942 0.238899 0.031 Uiso 1 1 calc R U . . .
C20 C 0.2614(2) 0.5344(2) 0.05508(10) 0.0250(4) Uani 1 1 d . . . . .
H20 H 0.299026 0.460067 0.069427 0.030 Uiso 1 1 calc R U . . .
O1 O 0.2816(2) 0.36621(19) 0.24344(9) 0.0390(5) Uani 1 1 d . . . . .
C16 C 0.1014(2) 0.7008(2) 0.06401(11) 0.0282(4) Uani 1 1 d . . . . .
H16 H 0.029983 0.741147 0.084605 0.034 Uiso 1 1 calc R U . . .
C11 C 0.1171(3) 0.1586(2) 0.01811(11) 0.0307(5) Uani 1 1 d . . . . .
H11 H 0.141230 0.097124 -0.009517 0.037 Uiso 1 1 calc R U . . .
C30 C 0.4250(3) 1.0830(2) 0.19356(12) 0.0305(5) Uani 1 1 d . . . . .
H30 H 0.430825 1.157998 0.214486 0.037 Uiso 1 1 calc R U . . .
C12 C 0.0210(3) 0.2470(3) 0.00359(11) 0.0311(5) Uani 1 1 d . . . . .
H12 H -0.020009 0.246241 -0.034268 0.037 Uiso 1 1 calc R U . . .
C19 C 0.3110(3) 0.5850(3) 0.00334(11) 0.0320(5) Uani 1 1 d . . . . .
H19 H 0.382971 0.545535 -0.017276 0.038 Uiso 1 1 calc R U . . .
C22 C 0.0672(3) 0.6009(2) 0.29531(11) 0.0342(5) Uani 1 1 d . . . . .
H22A H -0.030486 0.608038 0.284398 0.041 Uiso 1 1 calc R U . . .
H22B H 0.104394 0.683359 0.303427 0.041 Uiso 1 1 calc R U . . .
C18 C 0.2561(3) 0.6930(3) -0.01857(11) 0.0366(6) Uani 1 1 d . . . . .
H18 H 0.290282 0.727343 -0.053994 0.044 Uiso 1 1 calc R U . . .
C17 C 0.1514(3) 0.7500(3) 0.01158(13) 0.0372(6) Uani 1 1 d . . . . .
H17 H 0.112988 0.823358 -0.003485 0.045 Uiso 1 1 calc R U . . .

loop_
_atom_site_aniso_label
_atom_site_aniso_U_11
_atom_site_aniso_U_22
_atom_site_aniso_U_33
_atom_site_aniso_U_23
_atom_site_aniso_U_13
_atom_site_aniso_U_12
O3 0.0175(5) 0.0155(5) 0.0256(6) -0.0010(5) -0.0008(5) -0.0013(4)
N1 0.0250(7) 0.0175(6) 0.0182(7) -0.0006(5) -0.0003(6) 0.0022(6)
C7 0.0183(6) 0.0145(6) 0.0181(7) 0.0000(6) 0.0013(5) -0.0016(5)
C1 0.0176(6) 0.0157(6) 0.0180(7) 0.0000(6) 0.0013(5) -0.0008(5)
C14 0.0174(6) 0.0149(6) 0.0201(7) 0.0006(6) 0.0010(6) 0.0000(5)
C6 0.0201(7) 0.0156(6) 0.0219(8) 0.0000(6) 0.0007(6) -0.0008(6)
O2 0.0394(9) 0.0284(7) 0.0216(7) 0.0061(6) -0.0024(6) 0.0066(7)
C21 0.0183(7) 0.0151(6) 0.0201(7) 0.0002(6) 0.0006(6) -0.0001(6)
C15 0.0187(7) 0.0199(7) 0.0201(7) 0.0011(6) 0.0003(6) -0.0038(6)
O4 0.0250(7) 0.0214(6) 0.0386(9) 0.0020(6) 0.0095(6) 0.0030(6)
F1 0.0346(8) 0.0272(7) 0.0727(13) 0.0079(8) 0.0064(9) -0.0134(6)
C25 0.0214(7) 0.0154(6) 0.0224(8) 0.0009(6) 0.0008(6) 0.0006(6)
C27 0.0232(8) 0.0172(7) 0.0346(11) -0.0011(7) 0.0052(7) -0.0008(6)
C2 0.0188(7) 0.0178(7) 0.0294(9) -0.0039(7) 0.0010(7) -0.0025(6)
C8 0.0188(6) 0.0156(6) 0.0200(7) -0.0007(6) 0.0017(5) -0.0010(6)
C26 0.0219(7) 0.0152(6) 0.0222(8) 0.0007(6) 0.0000(6) -0.0015(6)
C5 0.0219(7) 0.0183(7) 0.0275(9) 0.0000(7) 0.0012(7) 0.0019(6)
C9 0.0224(7) 0.0205(7) 0.0251(9) 0.0007(7) 0.0022(7) 0.0022(7)
C29 0.0254(8) 0.0201(8) 0.0420(13) 0.0043(8) 0.0000(9) -0.0052(7)
C4 0.0189(7) 0.0251(8) 0.0282(9) -0.0016(8) -0.0014(7) 0.0023(7)
C23 0.0357(10) 0.0268(9) 0.0206(8) 0.0003(7) 0.0015(8) -0.0017(8)
C10 0.0282(9) 0.0237(8) 0.0329(10) -0.0044(8) 0.0056(8) 0.0048(8)
C28 0.0255(9) 0.0220(8) 0.0430(13) 0.0029(9) 0.0098(9) -0.0001(8)
C3 0.0185(7) 0.0236(8) 0.0341(10) -0.0045(8) -0.0010(7) -0.0026(7)
C24 0.0303(9) 0.0215(7) 0.0216(8) 0.0027(7) -0.0036(7) 0.0034(7)
C13 0.0279(9) 0.0244(8) 0.0218(8) -0.0033(7) -0.0015(7) 0.0039(7)
C31 0.0339(10) 0.0185(7) 0.0243(9) -0.0020(7) 0.0008(7) -0.0038(7)
C20 0.0247(8) 0.0262(8) 0.0241(9) 0.0011(7) 0.0058(7) -0.0020(7)
O1 0.0517(12) 0.0348(9) 0.0305(9) 0.0021(7) 0.0018(8) 0.0219(9)
C16 0.0267(9) 0.0285(9) 0.0293(10) 0.0107(8) 0.0011(8) 0.0018(8)
C11 0.0340(10) 0.0275(9) 0.0306(11) -0.0095(8) 0.0085(9) 0.0009(9)
C30 0.0385(11) 0.0189(8) 0.0341(11) -0.0021(8) -0.0035(9) -0.0075(8)
C12 0.0341(11) 0.0347(10) 0.0245(9) -0.0097(9) 0.0013(8) 0.0026(9)
C19 0.0297(9) 0.0443(12) 0.0221(9) 0.0001(9) 0.0064(8) -0.0076(10)
C22 0.0462(14) 0.0338(11) 0.0225(9) 0.0039(9) 0.0086(9) 0.0171(11)
C18 0.0316(10) 0.0539(15) 0.0242(10) 0.0138(10) -0.0001(8) -0.0114(11)
C17 0.0334(11) 0.0435(13) 0.0347(12) 0.0209(11) 0.0002(10) -0.0009(11)

loop_
_atom_type_symbol
_atom_type_description
_atom_type_scat_dispersion_real
_atom_type_scat_dispersion_imag
_atom_type_scat_source
C C 0.0033 0.0016 'International Tables Vol C Tables 4.2.6.8 and 6.1.1.4'
H H 0.0000 0.0000 'International Tables Vol C Tables 4.2.6.8 and 6.1.1.4'
F F 0.0171 0.0103 'International Tables Vol C Tables 4.2.6.8 and 6.1.1.4'
N N 0.0061 0.0033 'International Tables Vol C Tables 4.2.6.8 and 6.1.1.4'
O O 0.0106 0.0060 'International Tables Vol C Tables 4.2.6.8 and 6.1.1.4'

loop_
_geom_angle_atom_site_label_1
_geom_angle_atom_site_label_2
_geom_angle_atom_site_label_3
_geom_angle
_geom_angle_site_symmetry_1
_geom_angle_site_symmetry_3
_geom_angle_publ_flag
C25 O3 C21 116.78(15) . . ?
C24 N1 C21 121.81(17) . . ?
C24 N1 C22 112.64(18) . . ?
C21 N1 C22 125.21(17) . . ?
C14 C7 C8 110.27(15) . . ?
C14 C7 C1 112.93(14) . . ?
C8 C7 C1 114.28(15) . . ?
C14 C7 H7 106.2 . . ?
C8 C7 H7 106.2 . . ?
C1 C7 H7 106.2 . . ?
C6 C1 C2 118.00(17) . . ?
C6 C1 C7 122.51(16) . . ?
C2 C1 C7 119.23(16) . . ?
C21 C14 C15 118.42(16) . . ?
C21 C14 C7 120.82(17) . . ?
C15 C14 C7 120.73(16) . . ?
C1 C6 C5 120.94(17) . . ?
C1 C6 H6 119.5 . . ?
C5 C6 H6 119.5 . . ?
C24 O2 C23 110.46(17) . . ?
C14 C21 N1 126.10(17) . . ?
C14 C21 O3 118.85(17) . . ?
N1 C21 O3 114.90(16) . . ?
C16 C15 C20 118.9(2) . . ?
C16 C15 C14 122.02(19) . . ?
C20 C15 C14 119.03(18) . . ?
O4 C25 O3 122.94(18) . . ?
O4 C25 C26 125.32(17) . . ?
O3 C25 C26 111.74(17) . . ?
C28 C27 C26 119.9(2) . . ?
C28 C27 H27 120.0 . . ?
C26 C27 H27 120.0 . . ?
C3 C2 C1 121.05(18) . . ?
C3 C2 H2 119.5 . . ?
C1 C2 H2 119.5 . . ?
C13 C8 C9 118.87(18) . . ?
C13 C8 C7 122.58(17) . . ?
C9 C8 C7 118.50(18) . . ?
C31 C26 C27 120.35(19) . . ?
C31 C26 C25 118.37(19) . . ?
C27 C26 C25 121.27(17) . . ?
C4 C5 C6 120.18(18) . . ?
C4 C5 H5 119.9 . . ?
C6 C5 H5 119.9 . . ?
C10 C9 C8 120.7(2) . . ?
C10 C9 H9 119.6 . . ?
C8 C9 H9 119.6 . . ?
F1 C29 C28 117.8(2) . . ?
F1 C29 C30 118.6(2) . . ?
C28 C29 C30 123.6(2) . . ?
C3 C4 C5 119.42(19) . . ?
C3 C4 H4 120.3 . . ?
C5 C4 H4 120.3 . . ?
O2 C23 C22 106.21(18) . . ?
O2 C23 H23A 110.5 . . ?
C22 C23 H23A 110.5 . . ?
O2 C23 H23B 110.5 . . ?
C22 C23 H23B 110.5 . . ?
H23A C23 H23B 108.7 . . ?
C11 C10 C9 120.0(2) . . ?
C11 C10 H10 120.0 . . ?
C9 C10 H10 120.0 . . ?
C29 C28 C27 118.0(2) . . ?
C29 C28 H28 121.0 . . ?
C27 C28 H28 121.0 . . ?
C4 C3 C2 120.38(18) . . ?
C4 C3 H3 119.8 . . ?
C2 C3 H3 119.8 . . ?
O1 C24 O2 123.4(2) . . ?
O1 C24 N1 127.7(2) . . ?
O2 C24 N1 108.91(19) . . ?
C8 C13 C12 120.3(2) . . ?
C8 C13 H13 119.8 . . ?
C12 C13 H13 119.8 . . ?
C30 C31 C26 120.5(2) . . ?
C30 C31 H31 119.7 . . ?
C26 C31 H31 119.7 . . ?
C19 C20 C15 120.3(2) . . ?
C19 C20 H20 119.8 . . ?
C15 C20 H20 119.8 . . ?
C17 C16 C15 120.1(2) . . ?
C17 C16 H16 119.9 . . ?
C15 C16 H16 119.9 . . ?
C12 C11 C10 119.5(2) . . ?
C12 C11 H11 120.2 . . ?
C10 C11 H11 120.2 . . ?
C29 C30 C31 117.5(2) . . ?
C29 C30 H30 121.2 . . ?
C31 C30 H30 121.2 . . ?
C11 C12 C13 120.6(2) . . ?
C11 C12 H12 119.7 . . ?
C13 C12 H12 119.7 . . ?
C20 C19 C18 120.5(2) . . ?
C20 C19 H19 119.7 . . ?
C18 C19 H19 119.7 . . ?
N1 C22 C23 101.66(18) . . ?
N1 C22 H22A 111.4 . . ?
C23 C22 H22A 111.4 . . ?
N1 C22 H22B 111.4 . . ?
C23 C22 H22B 111.4 . . ?
H22A C22 H22B 109.3 . . ?
C17 C18 C19 119.5(2) . . ?
C17 C18 H18 120.3 . . ?
C19 C18 H18 120.3 . . ?
C18 C17 C16 120.6(3) . . ?
C18 C17 H17 119.7 . . ?
C16 C17 H17 119.7 . . ?

loop_
_geom_bond_atom_site_label_1
_geom_bond_atom_site_label_2
_geom_bond_distance
_geom_bond_site_symmetry_2
_geom_bond_publ_flag
O3 C25 1.363(2) . ?
O3 C21 1.410(2) . ?
N1 C24 1.377(3) . ?
N1 C21 1.403(3) . ?
N1 C22 1.448(3) . ?
C7 C14 1.527(2) . ?
C7 C8 1.530(3) . ?
C7 C1 1.536(3) . ?
C7 H7 1.0000 . ?
C1 C6 1.395(3) . ?
C1 C2 1.406(3) . ?
C14 C21 1.335(3) . ?
C14 C15 1.495(3) . ?
C6 C5 1.403(3) . ?
C6 H6 0.9500 . ?
O2 C24 1.353(3) . ?
O2 C23 1.443(3) . ?
C15 C16 1.398(3) . ?
C15 C20 1.401(3) . ?
O4 C25 1.213(3) . ?
F1 C29 1.357(3) . ?
C25 C26 1.478(3) . ?
C27 C28 1.389(3) . ?
C27 C26 1.398(3) . ?
C27 H27 0.9500 . ?
C2 C3 1.394(3) . ?
C2 H2 0.9500 . ?
C8 C13 1.392(3) . ?
C8 C9 1.402(3) . ?
C26 C31 1.391(3) . ?
C5 C4 1.393(3) . ?
C5 H5 0.9500 . ?
C9 C10 1.395(3) . ?
C9 H9 0.9500 . ?
C29 C28 1.383(4) . ?
C29 C30 1.386(4) . ?
C4 C3 1.387(3) . ?
C4 H4 0.9500 . ?
C23 C22 1.525(3) . ?
C23 H23A 0.9900 . ?
C23 H23B 0.9900 . ?
C10 C11 1.394(4) . ?
C10 H10 0.9500 . ?
C28 H28 0.9500 . ?
C3 H3 0.9500 . ?
C24 O1 1.206(3) . ?
C13 C12 1.398(3) . ?
C13 H13 0.9500 . ?
C31 C30 1.387(3) . ?
C31 H31 0.9500 . ?
C20 C19 1.388(3) . ?
C20 H20 0.9500 . ?
C16 C17 1.397(3) . ?
C16 H16 0.9500 . ?
C11 C12 1.389(4) . ?
C11 H11 0.9500 . ?
C30 H30 0.9500 . ?
C12 H12 0.9500 . ?
C19 C18 1.390(4) . ?
C19 H19 0.9500 . ?
C22 H22A 0.9900 . ?
C22 H22B 0.9900 . ?
C18 C17 1.381(4) . ?
C18 H18 0.9500 . ?
C17 H17 0.9500 . ?

loop_
_geom_torsion_atom_site_label_1
_geom_torsion_atom_site_label_2
_geom_torsion_atom_site_label_3
_geom_torsion_atom_site_label_4
_geom_torsion
_geom_torsion_site_symmetry_1
_geom_torsion_site_symmetry_2
_geom_torsion_site_symmetry_3
_geom_torsion_site_symmetry_4
_geom_torsion_publ_flag
C14 C7 C1 C6 -16.0(3) . . . . ?
C8 C7 C1 C6 -143.13(18) . . . . ?
C14 C7 C1 C2 169.87(17) . . . . ?
C8 C7 C1 C2 42.8(2) . . . . ?
C8 C7 C14 C21 -133.34(18) . . . . ?
C1 C7 C14 C21 97.5(2) . . . . ?
C8 C7 C14 C15 44.8(2) . . . . ?
C1 C7 C14 C15 -84.4(2) . . . . ?
C2 C1 C6 C5 -1.4(3) . . . . ?
C7 C1 C6 C5 -175.62(18) . . . . ?
C15 C14 C21 N1 -174.89(18) . . . . ?
C7 C14 C21 N1 3.3(3) . . . . ?
C15 C14 C21 O3 0.4(3) . . . . ?
C7 C14 C21 O3 178.60(15) . . . . ?
C24 N1 C21 C14 78.7(3) . . . . ?
C22 N1 C21 C14 -108.5(3) . . . . ?
C24 N1 C21 O3 -96.7(2) . . . . ?
C22 N1 C21 O3 76.0(3) . . . . ?
C25 O3 C21 C14 95.6(2) . . . . ?
C25 O3 C21 N1 -88.6(2) . . . . ?
C21 C14 C15 C16 -82.6(3) . . . . ?
C7 C14 C15 C16 99.2(2) . . . . ?
C21 C14 C15 C20 94.1(2) . . . . ?
C7 C14 C15 C20 -84.1(2) . . . . ?
C21 O3 C25 O4 12.2(3) . . . . ?
C21 O3 C25 C26 -167.87(17) . . . . ?
C6 C1 C2 C3 0.3(3) . . . . ?
C7 C1 C2 C3 174.6(2) . . . . ?
C14 C7 C8 C13 -94.6(2) . . . . ?
C1 C7 C8 C13 33.8(3) . . . . ?
C14 C7 C8 C9 82.8(2) . . . . ?
C1 C7 C8 C9 -148.77(17) . . . . ?
C28 C27 C26 C31 -0.1(3) . . . . ?
C28 C27 C26 C25 178.6(2) . . . . ?
O4 C25 C26 C31 33.6(3) . . . . ?
O3 C25 C26 C31 -146.28(19) . . . . ?
O4 C25 C26 C27 -145.1(2) . . . . ?
O3 C25 C26 C27 35.0(3) . . . . ?
C1 C6 C5 C4 1.5(3) . . . . ?
C13 C8 C9 C10 -1.3(3) . . . . ?
C7 C8 C9 C10 -178.82(19) . . . . ?
C6 C5 C4 C3 -0.4(3) . . . . ?
C24 O2 C23 C22 -2.8(3) . . . . ?
C8 C9 C10 C11 0.0(3) . . . . ?
F1 C29 C28 C27 176.9(2) . . . . ?
C30 C29 C28 C27 -3.2(4) . . . . ?
C26 C27 C28 C29 2.5(4) . . . . ?
C5 C4 C3 C2 -0.8(4) . . . . ?
C1 C2 C3 C4 0.9(3) . . . . ?
C23 O2 C24 O1 -178.3(2) . . . . ?
C23 O2 C24 N1 1.1(3) . . . . ?
C21 N1 C24 O1 -5.8(4) . . . . ?
C22 N1 C24 O1 -179.4(3) . . . . ?
C21 N1 C24 O2 174.83(19) . . . . ?
C22 N1 C24 O2 1.2(3) . . . . ?
C9 C8 C13 C12 1.7(3) . . . . ?
C7 C8 C13 C12 179.1(2) . . . . ?
C27 C26 C31 C30 -1.9(3) . . . . ?
C25 C26 C31 C30 179.3(2) . . . . ?
C16 C15 C20 C19 0.7(3) . . . . ?
C14 C15 C20 C19 -176.1(2) . . . . ?
C20 C15 C16 C17 0.0(4) . . . . ?
C14 C15 C16 C17 176.7(2) . . . . ?
C9 C10 C11 C12 1.0(4) . . . . ?
F1 C29 C30 C31 -178.8(2) . . . . ?
C28 C29 C30 C31 1.2(4) . . . . ?
C26 C31 C30 C29 1.4(4) . . . . ?
C10 C11 C12 C13 -0.6(4) . . . . ?
C8 C13 C12 C11 -0.8(4) . . . . ?
C15 C20 C19 C18 -0.7(4) . . . . ?
C24 N1 C22 C23 -2.8(3) . . . . ?
C21 N1 C22 C23 -176.1(2) . . . . ?
O2 C23 C22 N1 3.3(3) . . . . ?
C20 C19 C18 C17 0.0(4) . . . . ?
C19 C18 C17 C16 0.6(5) . . . . ?
C15 C16 C17 C18 -0.6(4) . . . . ?
